data_4301004
loop_
_publ_author_name
'Zhong-Hai Ni'
'Hui-Zhong Kou'
'Yi-Hua Zhao'
'Lei Zheng'
'Ru-Ji Wang'
'Ai-Li Cui'
'Osamu Sato'

_publ_section_title
;

[Fe(bpb)(CN)2]- as a Versatile Building Block for the Design of Novel

Low-Dimensional Heterobimetallic Systems: Synthesis, Crystal Structures,

and Magnetic Properties of Cyano-Bridged FeIII-NiII Complexes [(bpb)2-=

1,2-Bis(pyridine-2-carboxamido)benzenate]

;
_journal_name_full 'Inorganic Chemistry'
_journal_page_first 2050
_journal_page_last 2059
_journal_paper_doi 10.1021/ic0489903
_journal_volume 44
_journal_year 2005
_chemical_formula_sum 'C64 H70 Fe2 N18 Ni O8'
_chemical_formula_weight 1389.79
_chemical_name_systematic
; 

 ? 

;
_space_group_IT_number 14
_symmetry_cell_setting monoclinic
_symmetry_space_group_name_Hall '-P 2ybc'
_symmetry_space_group_name_H-M 'P 1 21/c 1'
_atom_sites_solution_hydrogens geom
_atom_sites_solution_primary direct
_atom_sites_solution_secondary difmap
_audit_creation_method SHELXL-97
_cell_angle_alpha 90.00
_cell_angle_beta 104.203(14)
_cell_angle_gamma 90.00
_cell_formula_units_Z 2
_cell_length_a 14.181(2)
_cell_length_b 10.490(2)
_cell_length_c 24.058(5)
_cell_measurement_reflns_used 25
_cell_measurement_temperature 293(2)
_cell_measurement_theta_max 11.4
_cell_measurement_theta_min 5.9
_cell_volume 3469.4(11)
_computing_cell_refinement 'XSCANS (Bruker, 1997)'
_computing_data_collection 'XSCANS (Bruker, 1997)'
_computing_data_reduction 'XSCANS (Bruker, 1997)'
_computing_molecular_graphics 'SHELXTL (Sheldrick, 1995)'
_computing_publication_material 'SHELXTL (Sheldrick, 1995)'
_computing_structure_refinement 'SHELXTL (Sheldrick, 1995)'
_computing_structure_solution 'SHELXTL (Sheldrick, 1995)'
_diffrn_ambient_temperature 293(2)
_diffrn_measured_fraction_theta_full 0.998
_diffrn_measured_fraction_theta_max 0.998
_diffrn_measurement_device_type 'Bruker P4'
_diffrn_measurement_method /w-scan
_diffrn_radiation_monochromator graphite
_diffrn_radiation_source 'fine-focus sealed tube'
_diffrn_radiation_type MoK\a
_diffrn_radiation_wavelength 0.71073
_diffrn_reflns_av_R_equivalents 0.0547
_diffrn_reflns_av_sigmaI/netI 0.1023
_diffrn_reflns_limit_h_max 16
_diffrn_reflns_limit_h_min -1
_diffrn_reflns_limit_k_max 12
_diffrn_reflns_limit_k_min -1
_diffrn_reflns_limit_l_max 28
_diffrn_reflns_limit_l_min -28
_diffrn_reflns_number 7697
_diffrn_reflns_theta_full 25.00
_diffrn_reflns_theta_max 25.00
_diffrn_reflns_theta_min 1.99
_diffrn_standards_decay_% 0
_diffrn_standards_interval_count 100
_diffrn_standards_number 3
_exptl_absorpt_coefficient_mu 0.746
_exptl_absorpt_correction_T_max 0.808
_exptl_absorpt_correction_T_min 0.746
_exptl_absorpt_correction_type psi-scan
_exptl_absorpt_process_details 'North, et. al., 1968'
_exptl_crystal_colour brown
_exptl_crystal_density_diffrn 1.330
_exptl_crystal_density_method 'not measured'
_exptl_crystal_description block
_exptl_crystal_F_000 1448
_exptl_crystal_size_max 0.25
_exptl_crystal_size_mid 0.20
_exptl_crystal_size_min 0.15
_refine_diff_density_max 0.938
_refine_diff_density_min -0.623
_refine_diff_density_rms 0.082
_refine_ls_extinction_method none
_refine_ls_goodness_of_fit_ref 1.060
_refine_ls_hydrogen_treatment mixed
_refine_ls_matrix_type full
_refine_ls_number_parameters 425
_refine_ls_number_reflns 6091
_refine_ls_number_restraints 0
_refine_ls_restrained_S_all 1.060
_refine_ls_R_factor_all 0.1359
_refine_ls_R_factor_gt 0.0706
_refine_ls_shift/su_max 0.025
_refine_ls_shift/su_mean 0.003
_refine_ls_structure_factor_coef Fsqd
_refine_ls_weighting_details 'calc w=1/[\s^2^(Fo^2^)+(0.0010P)^2^+9.0000P] where P=(Fo^2^+2Fc^2^)/3'
_refine_ls_weighting_scheme calc
_refine_ls_wR_factor_gt 0.1462
_refine_ls_wR_factor_ref 0.1693
_reflns_number_gt 3213
_reflns_number_total 6091
_reflns_threshold_expression >2sigma(I)
_cod_data_source_file ic0489903si20041029_042434_4.cif
_cod_data_source_block 4
_cod_depositor_comments
;
The following automatic conversions were performed:
'_symmetry_cell_setting' value 'Monoclinic' changed to 'monoclinic'
according to '/home/saulius/struct/CIF-dictionaries/cif_core.dic'
dictionary named 'cif_core.dic' version 2.4.1 from
2010-06-29.

'_exptl_absorpt_correction_type' value 'psi scan' changed to
'psi-scan' according to
'/home/saulius/struct/CIF-dictionaries/cif_core.dic' dictionary named
'cif_core.dic' version 2.4.1 from 2010-06-29.

Automatic conversion script
Id: cif_fix_enum 1527 2010-12-29 10:47:43Z saulius 
;
_cod_original_cell_volume 3469.5(12)
_cod_database_code 4301004

loop_
_symmetry_equiv_pos_as_xyz
'x, y, z'
'-x, y+1/2, -z+1/2'
'-x, -y, -z'
'x, -y-1/2, z-1/2'

loop_
_atom_site_label
_atom_site_type_symbol
_atom_site_fract_x
_atom_site_fract_y
_atom_site_fract_z
_atom_site_U_iso_or_equiv
_atom_site_adp_type
_atom_site_occupancy
_atom_site_symmetry_multiplicity
_atom_site_calc_flag
_atom_site_refinement_flags
_atom_site_disorder_assembly
_atom_site_disorder_group
Ni Ni 0.5000 0.5000 0.5000 0.0540(3) Uani 1 2 d S . .
Fe Fe 0.19977(6) 0.65917(9) 0.56277(3) 0.0479(3) Uani 1 1 d . . .
O1 O 0.3188(5) 0.5561(6) 0.7249(2) 0.123(2) Uani 1 1 d . . .
O2 O 0.2216(4) 1.0122(5) 0.5036(2) 0.0938(18) Uani 1 1 d . . .
N7 N 0.5787(4) 0.6489(6) 0.5463(2) 0.0642(15) Uani 1 1 d . . .
H7A H 0.6431 0.6347 0.5493 0.077 Uiso 1 1 calc R . .
N8 N 0.5233(4) 0.3773(5) 0.5689(2) 0.0630(16) Uani 1 1 d . . .
H8A H 0.5839 0.3436 0.5736 0.076 Uiso 1 1 calc R . .
N2 N 0.3734(4) 0.5650(6) 0.5181(2) 0.0635(16) Uani 1 1 d . . .
N1 N -0.0041(4) 0.7032(6) 0.5858(2) 0.0689(17) Uani 1 1 d . . .
N5 N 0.2358(3) 0.8324(5) 0.56069(19) 0.0499(13) Uani 1 1 d . . .
N6 N 0.1346(4) 0.6947(5) 0.4810(2) 0.0487(13) Uani 1 1 d . . .
N4 N 0.2737(4) 0.6671(6) 0.63923(19) 0.0537(13) Uani 1 1 d . . .
N3 N 0.1870(4) 0.4769(5) 0.5845(2) 0.0574(14) Uani 1 1 d . . .
C21 C 0.5628(6) 0.6612(8) 0.6059(3) 0.075(2) Uani 1 1 d . . .
H21A H 0.6025 0.7305 0.6257 0.090 Uiso 1 1 calc R . .
H21B H 0.4952 0.6828 0.6030 0.090 Uiso 1 1 calc R . .
N9 N 0.5865(5) 0.5457(7) 0.6393(2) 0.0742(18) Uani 1 1 d . . .
C22 C 0.5190(6) 0.4409(8) 0.6242(3) 0.079(2) Uani 1 1 d . . .
H22A H 0.4535 0.4722 0.6209 0.094 Uiso 1 1 calc R . .
H22B H 0.5330 0.3782 0.6547 0.094 Uiso 1 1 calc R . .
C23 C 0.4527(6) 0.2732(8) 0.5514(3) 0.079(2) Uani 1 1 d . . .
H23A H 0.3885 0.3006 0.5539 0.095 Uiso 1 1 calc R . .
H23B H 0.4715 0.2001 0.5763 0.095 Uiso 1 1 calc R . .
C24 C 0.4513(5) 0.2380(7) 0.4902(3) 0.075(2) Uani 1 1 d . . .
H24A H 0.4084 0.1676 0.4769 0.090 Uiso 1 1 d R . .
H24B H 0.5159 0.2151 0.4881 0.090 Uiso 1 1 d R . .
C25 C 0.6901(5) 0.5131(8) 0.6585(3) 0.077(2) Uani 1 1 d . . .
H25A H 0.7194 0.5197 0.6262 0.092 Uiso 1 1 calc R . .
H25B H 0.6961 0.4253 0.6715 0.092 Uiso 1 1 calc R . .
C26 C 0.7446(6) 0.5973(8) 0.7059(3) 0.087(3) Uani 1 1 d . . .
H26A H 0.7467 0.6831 0.6913 0.104 Uiso 1 1 calc R . .
H26B H 0.7101 0.6003 0.7360 0.104 Uiso 1 1 calc R . .
C27 C 0.8472(6) 0.5516(7) 0.7309(3) 0.067(2) Uani 1 1 d . . .
C29 C 0.8664(7) 0.4581(9) 0.7719(4) 0.094(3) Uani 1 1 d . . .
H29A H 0.8162 0.4237 0.7858 0.112 Uiso 1 1 calc R . .
C32 C 0.9602(10) 0.4153(10) 0.7925(4) 0.112(4) Uani 1 1 d . . .
H32A H 0.9726 0.3526 0.8207 0.134 Uiso 1 1 calc R . .
C31 C 1.0348(8) 0.4615(11) 0.7731(4) 0.103(3) Uani 1 1 d . . .
H31A H 1.0975 0.4296 0.7863 0.124 Uiso 1 1 calc R . .
C30 C 1.0151(6) 0.5565(9) 0.7332(3) 0.085(3) Uani 1 1 d . . .
H30A H 1.0660 0.5926 0.7206 0.103 Uiso 1 1 calc R . .
C28 C 0.9232(6) 0.5996(8) 0.7117(3) 0.072(2) Uani 1 1 d . . .
H28A H 0.9118 0.6626 0.6836 0.087 Uiso 1 1 calc R . .
C2 C 0.3087(5) 0.6017(6) 0.5334(2) 0.0507(16) Uani 1 1 d . . .
C1 C 0.0731(5) 0.6909(6) 0.5796(2) 0.0513(16) Uani 1 1 d . . .
C9 C 0.3018(5) 0.8748(7) 0.6104(3) 0.0556(17) Uani 1 1 d . . .
C14 C 0.3235(5) 0.7823(7) 0.6543(3) 0.0583(18) Uani 1 1 d . . .
C13 C 0.3929(5) 0.8107(9) 0.7053(3) 0.077(2) Uani 1 1 d . . .
H13A H 0.4086 0.7504 0.7345 0.092 Uiso 1 1 calc R . .
C12 C 0.4374(6) 0.9267(11) 0.7121(3) 0.100(3) Uani 1 1 d . . .
H12A H 0.4824 0.9451 0.7463 0.120 Uiso 1 1 calc R . .
C11 C 0.4174(6) 1.0170(9) 0.6697(3) 0.092(3) Uani 1 1 d . . .
H11A H 0.4499 1.0947 0.6750 0.110 Uiso 1 1 calc R . .
C10 C 0.3482(5) 0.9929(8) 0.6183(3) 0.074(2) Uani 1 1 d . . .
H10A H 0.3334 1.0549 0.5898 0.088 Uiso 1 1 calc R . .
C8 C 0.2046(5) 0.9003(7) 0.5124(3) 0.0607(18) Uani 1 1 d . . .
C7 C 0.1440(5) 0.8181(7) 0.4669(3) 0.0571(17) Uani 1 1 d . . .
C6 C 0.1056(6) 0.8634(8) 0.4124(3) 0.084(3) Uani 1 1 d . . .
H6A H 0.1119 0.9489 0.4037 0.101 Uiso 1 1 calc R . .
C5 C 0.0574(7) 0.7793(10) 0.3707(3) 0.100(3) Uani 1 1 d . . .
H5A H 0.0308 0.8075 0.3335 0.120 Uiso 1 1 calc R . .
C4 C 0.0494(6) 0.6538(9) 0.3848(3) 0.084(2) Uani 1 1 d . . .
H4A H 0.0178 0.5953 0.3575 0.101 Uiso 1 1 calc R . .
C3 C 0.0890(5) 0.6168(7) 0.4402(3) 0.069(2) Uani 1 1 d . . .
H3A H 0.0834 0.5316 0.4497 0.083 Uiso 1 1 calc R . .
C15 C 0.2780(6) 0.5649(8) 0.6731(3) 0.076(2) Uani 1 1 d . . .
C16 C 0.2283(6) 0.4545(8) 0.6402(3) 0.071(2) Uani 1 1 d . . .
C17 C 0.2314(7) 0.3368(10) 0.6642(4) 0.096(3) Uani 1 1 d . . .
H17A H 0.2599 0.3255 0.7031 0.115 Uiso 1 1 calc R . .
C18 C 0.1925(8) 0.2356(10) 0.6309(5) 0.111(4) Uani 1 1 d . . .
H18A H 0.1938 0.1544 0.6466 0.133 Uiso 1 1 calc R . .
C19 C 0.1512(7) 0.2561(8) 0.5735(4) 0.092(3) Uani 1 1 d . . .
H19A H 0.1250 0.1884 0.5498 0.110 Uiso 1 1 calc R . .
C20 C 0.1491(6) 0.3771(7) 0.5517(3) 0.075(2) Uani 1 1 d . . .
H20A H 0.1206 0.3903 0.5130 0.090 Uiso 1 1 calc R . .
O1W O 0.2095(4) 0.2289(6) 0.4293(3) 0.0975(19) Uani 1 1 d . . .
H1C H 0.2334 0.1733 0.4545 0.11(3) Uiso 1 1 d R . .
H1D H 0.1496 0.2487 0.4196 0.13(4) Uiso 1 1 d R . .
O2W O 0.3340(6) 0.6043(16) 0.8563(4) 0.322(9) Uani 1 1 d . . .
H2C H 0.3176 0.5269 0.8492 0.06(2) Uiso 1 1 d R . .
H2D H 0.3297 0.6559 0.8828 0.07(2) Uiso 1 1 d R . .

loop_
_atom_site_aniso_label
_atom_site_aniso_U_11
_atom_site_aniso_U_22
_atom_site_aniso_U_33
_atom_site_aniso_U_23
_atom_site_aniso_U_13
_atom_site_aniso_U_12
Ni 0.0478(7) 0.0659(8) 0.0524(7) -0.0055(6) 0.0202(6) 0.0006(7)
Fe 0.0476(5) 0.0561(6) 0.0420(5) 0.0018(5) 0.0152(4) 0.0068(5)
O1 0.146(6) 0.138(6) 0.066(3) 0.049(4) -0.009(4) -0.018(5)
O2 0.128(5) 0.063(4) 0.077(3) 0.015(3) 0.000(3) -0.018(4)
N7 0.056(3) 0.073(4) 0.061(3) 0.000(3) 0.009(3) -0.002(3)
N8 0.059(4) 0.072(4) 0.059(3) 0.002(3) 0.017(3) -0.005(3)
N2 0.054(3) 0.083(4) 0.059(3) -0.009(3) 0.025(3) 0.003(3)
N1 0.057(4) 0.089(5) 0.067(4) -0.003(3) 0.028(3) 0.009(4)
N5 0.049(3) 0.053(3) 0.046(3) 0.002(3) 0.009(2) 0.002(3)
N6 0.047(3) 0.056(3) 0.044(3) -0.004(3) 0.014(2) 0.003(3)
N4 0.054(3) 0.067(4) 0.041(3) 0.008(3) 0.015(2) 0.005(3)
N3 0.057(3) 0.059(4) 0.061(3) 0.005(3) 0.024(3) 0.010(3)
C21 0.085(6) 0.074(5) 0.062(4) -0.018(4) 0.013(4) 0.002(5)
N9 0.071(4) 0.092(5) 0.058(4) -0.012(4) 0.013(3) 0.005(4)
C22 0.078(5) 0.105(7) 0.056(4) 0.001(4) 0.023(4) -0.012(5)
C23 0.072(5) 0.083(6) 0.078(5) 0.016(5) 0.008(4) -0.017(5)
C24 0.070(5) 0.064(5) 0.084(5) -0.007(4) 0.004(4) -0.012(4)
C25 0.082(5) 0.088(6) 0.053(4) -0.013(4) 0.003(4) 0.012(5)
C26 0.080(6) 0.097(6) 0.082(5) -0.030(5) 0.019(5) -0.001(5)
C27 0.079(6) 0.068(5) 0.050(4) -0.005(4) 0.006(4) 0.000(5)
C29 0.100(7) 0.094(7) 0.087(6) -0.007(6) 0.023(6) -0.016(6)
C32 0.157(11) 0.092(8) 0.078(6) 0.010(5) 0.013(7) 0.023(8)
C31 0.104(8) 0.112(9) 0.078(6) -0.020(6) -0.008(6) 0.031(7)
C30 0.077(6) 0.108(7) 0.068(5) -0.022(5) 0.013(5) -0.008(6)
C28 0.085(6) 0.080(6) 0.046(4) -0.001(4) 0.005(4) -0.012(5)
C2 0.052(4) 0.058(4) 0.042(3) 0.001(3) 0.011(3) 0.001(3)
C1 0.062(4) 0.058(4) 0.037(3) -0.003(3) 0.018(3) 0.005(4)
C9 0.048(4) 0.071(5) 0.047(4) -0.004(4) 0.009(3) 0.001(4)
C14 0.048(4) 0.085(5) 0.043(3) -0.001(4) 0.013(3) 0.004(4)
C13 0.073(5) 0.105(7) 0.049(4) 0.006(4) 0.006(4) -0.009(5)
C12 0.082(6) 0.156(10) 0.059(5) -0.015(6) 0.012(5) -0.031(7)
C11 0.091(6) 0.111(7) 0.072(5) -0.018(5) 0.018(5) -0.041(6)
C10 0.075(5) 0.080(5) 0.063(4) -0.010(4) 0.011(4) -0.019(5)
C8 0.064(5) 0.064(5) 0.052(4) 0.004(4) 0.009(4) 0.005(4)
C7 0.061(4) 0.065(5) 0.044(3) 0.007(4) 0.010(3) -0.003(4)
C6 0.099(6) 0.091(6) 0.053(4) 0.016(4) 0.000(4) -0.014(5)
C5 0.113(8) 0.127(9) 0.051(4) 0.012(5) 0.005(5) -0.011(7)
C4 0.094(6) 0.101(7) 0.050(4) -0.016(5) 0.004(4) -0.008(6)
C3 0.077(5) 0.067(5) 0.059(4) -0.007(4) 0.007(4) -0.002(4)
C15 0.071(5) 0.091(6) 0.065(5) 0.020(5) 0.015(4) 0.008(5)
C16 0.078(5) 0.066(5) 0.071(5) 0.021(4) 0.022(4) 0.013(4)
C17 0.109(7) 0.091(7) 0.090(6) 0.028(6) 0.028(5) 0.005(6)
C18 0.139(10) 0.079(7) 0.132(9) 0.043(7) 0.068(8) 0.036(7)
C19 0.116(8) 0.063(5) 0.109(7) 0.000(5) 0.052(6) -0.002(5)
C20 0.102(6) 0.051(5) 0.080(5) -0.003(4) 0.037(5) -0.007(4)
O1W 0.065(4) 0.112(5) 0.122(5) 0.046(4) 0.034(3) 0.020(4)
O2W 0.114(7) 0.59(3) 0.230(11) -0.177(16) -0.018(7) 0.037(11)

loop_
_atom_type_symbol
_atom_type_description
_atom_type_scat_dispersion_real
_atom_type_scat_dispersion_imag
_atom_type_scat_source
C C 0.0033 0.0016 'International Tables Vol C Tables 4.2.6.8 and 6.1.1.4'
H H 0.0000 0.0000 'International Tables Vol C Tables 4.2.6.8 and 6.1.1.4'
N N 0.0061 0.0033 'International Tables Vol C Tables 4.2.6.8 and 6.1.1.4'
O O 0.0106 0.0060 'International Tables Vol C Tables 4.2.6.8 and 6.1.1.4'
Fe Fe 0.3463 0.8444 'International Tables Vol C Tables 4.2.6.8 and 6.1.1.4'
Ni Ni 0.3393 1.1124 'International Tables Vol C Tables 4.2.6.8 and 6.1.1.4'

loop_
_geom_angle_atom_site_label_1
_geom_angle_atom_site_label_2
_geom_angle_atom_site_label_3
_geom_angle
_geom_angle_site_symmetry_1
_geom_angle_site_symmetry_3
_geom_angle_publ_flag
N2 Ni N2 180.0(3) . 3_666 ?
N2 Ni N8 89.3(2) . 3_666 ?
N2 Ni N8 90.7(2) 3_666 3_666 ?
N2 Ni N8 90.7(2) . . ?
N2 Ni N8 89.3(2) 3_666 . ?
N8 Ni N8 180.000(1) 3_666 . ?
N2 Ni N7 88.9(2) . 3_666 ?
N2 Ni N7 91.1(2) 3_666 3_666 ?
N8 Ni N7 94.6(2) 3_666 3_666 ?
N8 Ni N7 85.4(2) . 3_666 ?
N2 Ni N7 91.1(2) . . ?
N2 Ni N7 88.9(2) 3_666 . ?
N8 Ni N7 85.4(2) 3_666 . ?
N8 Ni N7 94.6(2) . . ?
N7 Ni N7 180.0(2) 3_666 . ?
N4 Fe N5 83.9(2) . . ?
N4 Fe C2 93.8(2) . . ?
N5 Fe C2 92.5(2) . . ?
N4 Fe C1 96.3(2) . . ?
N5 Fe C1 96.3(2) . . ?
C2 Fe C1 167.2(3) . . ?
N4 Fe N6 165.6(2) . . ?
N5 Fe N6 81.8(2) . . ?
C2 Fe N6 85.2(2) . . ?
C1 Fe N6 86.9(2) . . ?
N4 Fe N3 81.5(2) . . ?
N5 Fe N3 165.2(2) . . ?
C2 Fe N3 86.0(2) . . ?
C1 Fe N3 87.8(2) . . ?
N6 Fe N3 112.7(2) . . ?
C24 N7 C21 114.0(6) 3_666 . ?
C24 N7 Ni 104.4(4) 3_666 . ?
C21 N7 Ni 112.8(4) . . ?
C24 N7 H7A 108.5 3_666 . ?
C21 N7 H7A 108.5 . . ?
Ni N7 H7A 108.5 . . ?
C23 N8 C22 114.2(6) . . ?
C23 N8 Ni 105.7(4) . . ?
C22 N8 Ni 113.7(5) . . ?
C23 N8 H8A 107.7 . . ?
C22 N8 H8A 107.7 . . ?
Ni N8 H8A 107.7 . . ?
C2 N2 Ni 173.4(5) . . ?
C8 N5 C9 125.5(6) . . ?
C8 N5 Fe 120.0(4) . . ?
C9 N5 Fe 114.3(4) . . ?
C3 N6 C7 117.9(6) . . ?
C3 N6 Fe 130.0(5) . . ?
C7 N6 Fe 112.1(4) . . ?
C15 N4 C14 126.1(6) . . ?
C15 N4 Fe 119.3(5) . . ?
C14 N4 Fe 114.5(4) . . ?
C20 N3 C16 117.6(6) . . ?
C20 N3 Fe 129.9(5) . . ?
C16 N3 Fe 112.4(5) . . ?
N9 C21 N7 112.8(6) . . ?
N9 C21 H21A 109.0 . . ?
N7 C21 H21A 109.0 . . ?
N9 C21 H21B 109.0 . . ?
N7 C21 H21B 109.0 . . ?
H21A C21 H21B 107.8 . . ?
C22 N9 C21 116.6(6) . . ?
C22 N9 C25 116.9(7) . . ?
C21 N9 C25 116.6(7) . . ?
N9 C22 N8 113.1(6) . . ?
N9 C22 H22A 109.0 . . ?
N8 C22 H22A 109.0 . . ?
N9 C22 H22B 108.9 . . ?
N8 C22 H22B 108.9 . . ?
H22A C22 H22B 107.8 . . ?
N8 C23 C24 107.7(6) . . ?
N8 C23 H23A 110.2 . . ?
C24 C23 H23A 110.2 . . ?
N8 C23 H23B 110.2 . . ?
C24 C23 H23B 110.2 . . ?
H23A C23 H23B 108.5 . . ?
N7 C24 C23 108.4(6) 3_666 . ?
N7 C24 H24A 110.8 3_666 . ?
C23 C24 H24A 111.6 . . ?
N7 C24 H24B 108.1 3_666 . ?
C23 C24 H24B 109.0 . . ?
H24A C24 H24B 108.9 . . ?
N9 C25 C26 113.1(6) . . ?
N9 C25 H25A 109.0 . . ?
C26 C25 H25A 109.0 . . ?
N9 C25 H25B 109.0 . . ?
C26 C25 H25B 109.0 . . ?
H25A C25 H25B 107.8 . . ?
C27 C26 C25 112.5(6) . . ?
C27 C26 H26A 109.1 . . ?
C25 C26 H26A 109.1 . . ?
C27 C26 H26B 109.1 . . ?
C25 C26 H26B 109.1 . . ?
H26A C26 H26B 107.8 . . ?
C28 C27 C29 118.2(8) . . ?
C28 C27 C26 120.7(7) . . ?
C29 C27 C26 121.0(8) . . ?
C27 C29 C32 119.7(9) . . ?
C27 C29 H29A 120.1 . . ?
C32 C29 H29A 120.1 . . ?
C31 C32 C29 122.0(10) . . ?
C31 C32 H32A 119.0 . . ?
C29 C32 H32A 119.0 . . ?
C32 C31 C30 117.7(10) . . ?
C32 C31 H31A 121.2 . . ?
C30 C31 H31A 121.2 . . ?
C28 C30 C31 121.6(9) . . ?
C28 C30 H30A 119.2 . . ?
C31 C30 H30A 119.2 . . ?
C30 C28 C27 120.7(8) . . ?
C30 C28 H28A 119.7 . . ?
C27 C28 H28A 119.7 . . ?
N2 C2 Fe 177.2(6) . . ?
N1 C1 Fe 174.4(6) . . ?
C10 C9 N5 126.4(6) . . ?
C10 C9 C14 120.0(6) . . ?
N5 C9 C14 113.5(6) . . ?
N4 C14 C13 127.6(7) . . ?
N4 C14 C9 113.3(5) . . ?
C13 C14 C9 119.1(7) . . ?
C12 C13 C14 119.9(8) . . ?
C12 C13 H13A 120.1 . . ?
C14 C13 H13A 120.1 . . ?
C13 C12 C11 121.6(8) . . ?
C13 C12 H12A 119.2 . . ?
C11 C12 H12A 119.2 . . ?
C12 C11 C10 120.4(8) . . ?
C12 C11 H11A 119.8 . . ?
C10 C11 H11A 119.8 . . ?
C9 C10 C11 119.0(7) . . ?
C9 C10 H10A 120.5 . . ?
C11 C10 H10A 120.5 . . ?
O2 C8 N5 128.3(7) . . ?
O2 C8 C7 122.0(6) . . ?
N5 C8 C7 109.7(6) . . ?
N6 C7 C6 121.9(6) . . ?
N6 C7 C8 116.4(6) . . ?
C6 C7 C8 121.5(7) . . ?
C7 C6 C5 118.7(8) . . ?
C7 C6 H6A 120.7 . . ?
C5 C6 H6A 120.7 . . ?
C4 C5 C6 119.2(8) . . ?
C4 C5 H5A 120.4 . . ?
C6 C5 H5A 120.4 . . ?
C3 C4 C5 118.3(8) . . ?
C3 C4 H4A 120.8 . . ?
C5 C4 H4A 120.8 . . ?
N6 C3 C4 123.9(7) . . ?
N6 C3 H3A 118.1 . . ?
C4 C3 H3A 118.1 . . ?
O1 C15 N4 127.6(8) . . ?
O1 C15 C16 121.4(8) . . ?
N4 C15 C16 110.9(6) . . ?
N3 C16 C17 122.9(8) . . ?
N3 C16 C15 115.5(7) . . ?
C17 C16 C15 121.4(8) . . ?
C16 C17 C18 119.4(9) . . ?
C16 C17 H17A 120.3 . . ?
C18 C17 H17A 120.3 . . ?
C17 C18 C19 118.6(9) . . ?
C17 C18 H18A 120.7 . . ?
C19 C18 H18A 120.7 . . ?
C20 C19 C18 119.5(9) . . ?
C20 C19 H19A 120.3 . . ?
C18 C19 H19A 120.3 . . ?
N3 C20 C19 122.0(8) . . ?
N3 C20 H20A 119.0 . . ?
C19 C20 H20A 119.0 . . ?
H1C O1W H1D 124.0 . . ?
H2C O2W H2D 133.8 . . ?

loop_
_geom_bond_atom_site_label_1
_geom_bond_atom_site_label_2
_geom_bond_distance
_geom_bond_site_symmetry_2
_geom_bond_publ_flag
Ni N2 2.065(6) . ?
Ni N2 2.065(6) 3_666 ?
Ni N8 2.060(5) 3_666 ?
Ni N8 2.060(5) . ?
Ni N7 2.077(5) 3_666 ?
Ni N7 2.077(5) . ?
Fe N4 1.883(5) . ?
Fe N5 1.892(5) . ?
Fe C2 1.946(7) . ?
Fe C1 1.965(7) . ?
Fe N6 1.993(5) . ?
Fe N3 2.002(6) . ?
O1 C15 1.242(8) . ?
O2 C8 1.227(8) . ?
N7 C24 1.474(8) 3_666 ?
N7 C21 1.512(8) . ?
N7 H7A 0.9100 . ?
N8 C23 1.472(8) . ?
N8 C22 1.502(8) . ?
N8 H8A 0.9100 . ?
N2 C2 1.135(7) . ?
N1 C1 1.147(7) . ?
N5 C8 1.341(8) . ?
N5 C9 1.398(7) . ?
N6 C3 1.318(8) . ?
N6 C7 1.352(8) . ?
N4 C15 1.338(9) . ?
N4 C14 1.402(8) . ?
N3 C20 1.341(8) . ?
N3 C16 1.345(8) . ?
C21 N9 1.448(9) . ?
C21 H21A 0.9700 . ?
C21 H21B 0.9700 . ?
N9 C22 1.445(9) . ?
N9 C25 1.468(8) . ?
C22 H22A 0.9700 . ?
C22 H22B 0.9700 . ?
C23 C24 1.514(9) . ?
C23 H23A 0.9700 . ?
C23 H23B 0.9700 . ?
C24 N7 1.474(8) 3_666 ?
C24 H24A 0.9600 . ?
C24 H24B 0.9599 . ?
C25 C26 1.499(9) . ?
C25 H25A 0.9700 . ?
C25 H25B 0.9700 . ?
C26 C27 1.509(10) . ?
C26 H26A 0.9700 . ?
C26 H26B 0.9700 . ?
C27 C28 1.369(10) . ?
C27 C29 1.371(11) . ?
C29 C32 1.377(12) . ?
C29 H29A 0.9300 . ?
C32 C31 1.346(13) . ?
C32 H32A 0.9300 . ?
C31 C30 1.363(12) . ?
C31 H31A 0.9300 . ?
C30 C28 1.357(10) . ?
C30 H30A 0.9300 . ?
C28 H28A 0.9300 . ?
C9 C10 1.394(9) . ?
C9 C14 1.411(9) . ?
C14 C13 1.405(9) . ?
C13 C12 1.361(11) . ?
C13 H13A 0.9300 . ?
C12 C11 1.370(11) . ?
C12 H12A 0.9300 . ?
C11 C10 1.399(9) . ?
C11 H11A 0.9300 . ?
C10 H10A 0.9300 . ?
C8 C7 1.490(9) . ?
C7 C6 1.376(8) . ?
C6 C5 1.384(10) . ?
C6 H6A 0.9300 . ?
C5 C4 1.372(11) . ?
C5 H5A 0.9300 . ?
C4 C3 1.369(9) . ?
C4 H4A 0.9300 . ?
C3 H3A 0.9300 . ?
C15 C16 1.480(10) . ?
C16 C17 1.360(10) . ?
C17 C18 1.362(12) . ?
C17 H17A 0.9300 . ?
C18 C19 1.378(11) . ?
C18 H18A 0.9300 . ?
C19 C20 1.371(10) . ?
C19 H19A 0.9300 . ?
C20 H20A 0.9300 . ?
O1W H1C 0.8501 . ?
O1W H1D 0.8500 . ?
O2W H2C 0.8500 . ?
O2W H2D 0.8500 . ?

loop_
_geom_hbond_atom_site_label_D
_geom_hbond_atom_site_label_H
_geom_hbond_atom_site_label_A
_geom_hbond_distance_DH
_geom_hbond_distance_HA
_geom_hbond_distance_DA
_geom_hbond_angle_DHA
_geom_hbond_site_symmetry_A
O1W H1C O2 0.85 2.09 2.871(8) 152.2 1_545
